data_7223720
loop_
_publ_author_name
'Saritemur, Gizem'
'Nomen Miralles, Laura'
'Husson, Deborah'
'Pitak, Mateusz B.'
'Coles, Simon J.'
'Wallis, John D.'

_publ_section_title
;
 Two modes of peri-interaction between an aldehyde group and a carboxylate
 anion in naphthalaldehydate salts
;
_journal_issue 6
_journal_name_full CrystEngComm
_journal_page_first 948
_journal_paper_doi 10.1039/C5CE02282G
_journal_volume 18
_journal_year 2016
_chemical_formula_sum 'C12 H9 Cs O4'
_chemical_formula_weight 350.10
_chemical_melting_point 546.5(15)
_chemical_name_systematic
;
naphthalaldehydic acid cesium salt. 1H2O Cs.14.H2O
;
_space_group_crystal_system orthorhombic
_space_group_IT_number 33
_space_group_name_Hall 'P 2c -2n'
_space_group_name_H-M_alt 'P n a 21'
_symmetry_space_group_name_Hall 'P 2c -2n'
_symmetry_space_group_name_H-M 'P n a 21'
_atom_sites_solution_hydrogens mixed
_audit_creation_method SHELXL-2013
_audit_update_record
;
2015-11-05 deposited with the CCDC.
2016-01-04 downloaded from the CCDC.
;
_cell_angle_alpha 90
_cell_angle_beta 90
_cell_angle_gamma 90
_cell_formula_units_Z 4
_cell_length_a 7.852(6)
_cell_length_b 29.89(2)
_cell_length_c 4.998(3)
_cell_measurement_reflns_used 2647
_cell_measurement_temperature 100(2)
_cell_measurement_theta_max 27.6
_cell_measurement_theta_min 2.6
_cell_volume 1173.0(14)
_computing_cell_refinement
;
CrystalClear-SM Expert 2.0 r7 (Rigaku, 2011)
;
_computing_data_collection
;
CrystalClear-SM Expert 2.0 r7 (Rigaku, 2011)
;
_computing_data_reduction
;
CrystalClear-SM Expert 2.0 r7 (Rigaku, 2011)
;
_computing_structure_refinement 'SHELXL-97 (Sheldrick, 2008)'
_computing_structure_solution 'SHELXL-97 (Sheldrick, 2008)'
_diffrn_ambient_temperature 100
_diffrn_detector CCD
_diffrn_detector_area_resol_mean 28.5714
_diffrn_measured_fraction_theta_full 0.969
_diffrn_measured_fraction_theta_max 0.955
_diffrn_measurement_device
;
AFC12 (Right): Kappa 3 circle
;
_diffrn_measurement_device_type
;
Rigaku Saturn724+ (2x2 bin mode)
;
_diffrn_measurement_method 'profile data from \w-scans'
_diffrn_measurement_specimen_support Mitegen
_diffrn_radiation_monochromator Confocal
_diffrn_radiation_type 'Mo K\a'
_diffrn_radiation_wavelength 0.71075
_diffrn_reflns_av_R_equivalents 0.0573
_diffrn_reflns_av_unetI/netI 0.0809
_diffrn_reflns_laue_measured_fraction_full 0.969
_diffrn_reflns_laue_measured_fraction_max 0.955
_diffrn_reflns_limit_h_max 10
_diffrn_reflns_limit_h_min -10
_diffrn_reflns_limit_k_max 37
_diffrn_reflns_limit_k_min -38
_diffrn_reflns_limit_l_max 6
_diffrn_reflns_limit_l_min -5
_diffrn_reflns_number 6320
_diffrn_reflns_point_group_measured_fraction_full 0.870
_diffrn_reflns_point_group_measured_fraction_max 0.856
_diffrn_reflns_theta_full 27.000
_diffrn_reflns_theta_max 27.610
_diffrn_reflns_theta_min 2.682
_diffrn_source 'Rotating Anode'
_diffrn_source_current 55.0
_diffrn_source_power 2.5
_diffrn_source_voltage 45.0
_exptl_absorpt_coefficient_mu 3.156
_exptl_absorpt_correction_T_max 1.000
_exptl_absorpt_correction_T_min 0.657
_exptl_absorpt_correction_type multi-scan
_exptl_absorpt_process_details
;
CrystalClear-SM Expert 2.0 r11 (Rigaku, 2011)
;
_exptl_crystal_colour Colourless
_exptl_crystal_density_diffrn 1.982
_exptl_crystal_description needle
_exptl_crystal_F_000 672
_exptl_crystal_recrystallization_method 'Re-crystallisation from solvent: ethanol/water'
_exptl_crystal_size_max 0.14
_exptl_crystal_size_mid 0.01
_exptl_crystal_size_min 0.01
_refine_diff_density_max 2.602
_refine_diff_density_min -1.268
_refine_diff_density_rms 0.178
_refine_ls_abs_structure_details
;
 Flack x determined using 594 quotients [(I+)-(I-)]/[(I+)+(I-)]
 (Parsons and Flack (2004), Acta Cryst. A60, s61).
;
_refine_ls_abs_structure_Flack 0.05(3)
_refine_ls_extinction_method none
_refine_ls_goodness_of_fit_ref 1.051
_refine_ls_hydrogen_treatment mixed
_refine_ls_matrix_type full
_refine_ls_number_parameters 161
_refine_ls_number_reflns 2337
_refine_ls_number_restraints 18
_refine_ls_restrained_S_all 1.048
_refine_ls_R_factor_all 0.0586
_refine_ls_R_factor_gt 0.0478
_refine_ls_shift/su_max 0.000
_refine_ls_shift/su_mean 0.000
_refine_ls_structure_factor_coef Fsqd
_refine_ls_weighting_details 'w=1/[\s^2^(Fo^2^)+(0.0386P)^2^] where P=(Fo^2^+2Fc^2^)/3'
_refine_ls_weighting_scheme calc
_refine_ls_wR_factor_gt 0.0930
_refine_ls_wR_factor_ref 0.0994
_reflns_Friedel_coverage 0.606
_reflns_friedel_fraction_full 0.746
_reflns_friedel_fraction_max 0.730
_reflns_number_gt 1979
_reflns_number_total 2337
_reflns_threshold_expression 'I > 2\s(I)'
_cod_data_source_file c5ce02282g2.cif
_cod_data_source_block CSSALT
_cod_depositor_comments
;
The following automatic conversions were performed:

'_chemical_melting_point' value '545-548' was changed to '546.5(15)'
- the average value was taken and precision was estimated.

'_exptl_absorpt_correction_type' value 'Multi-scan' changed to
'multi-scan' according to
/usr/data/users/saulius/crontab/automatic-downloads/rss-feeds/RSC/lib/dictionaries/cif_core.dic
dictionary named 'cif_core.dic' version 2.4.2 from 2011-04-26.

Automatic conversion script
Id: cif_fix_values 4268 2015-11-12 08:31:59Z antanas 

 Adding full bibliography for 7223717--7223724.cif.
;
_cod_original_cell_volume 1173.0(15)
_cod_database_code 7223720
_shelx_space_group_comment
;
The symmetry employed for this shelxl refinement is uniquely defined
by the following loop, which should always be used as a source of
symmetry information in preference to the above space-group names.
They are only intended as comments.
;
_shelxl_version_number 2013-4

loop_
_space_group_symop_operation_xyz
'x, y, z'
'-x, -y, z+1/2'
'-x+1/2, y+1/2, z+1/2'
'x+1/2, -y+1/2, z'

loop_
_atom_site_label
_atom_site_type_symbol
_atom_site_fract_x
_atom_site_fract_y
_atom_site_fract_z
_atom_site_U_iso_or_equiv
_atom_site_adp_type
_atom_site_occupancy
_atom_site_site_symmetry_order
_atom_site_calc_flag
_atom_site_refinement_flags_posn
_atom_site_refinement_flags_adp
Cs1 Cs 0.45391(7) 0.28719(2) 0.7705(3) 0.01752(18) Uani 1 1 d . .
O1 O 0.3100(10) 0.1858(3) 0.9742(16) 0.0273(19) Uani 1 1 d . .
O2 O 0.5929(10) 0.1901(2) 0.9520(15) 0.0206(18) Uani 1 1 d . .
O3 O 0.8823(9) 0.1461(2) 1.300(3) 0.026(2) Uani 1 1 d . .
O4 O 0.7040(10) 0.2522(2) 0.3460(13) 0.021(2) Uani 1 1 d D .
H41 H 0.749(11) 0.2720(19) 0.246(12) 0.02(3) Uiso 1 1 d D .
H42 H 0.672(13) 0.232(2) 0.237(12) 0.030 Uiso 1 1 d D U
C1 C 0.4602(11) 0.1250(3) 0.789(6) 0.015(2) Uani 1 1 d . U
C2 C 0.3256(15) 0.1131(3) 0.631(2) 0.023(2) Uani 1 1 d . U
H2 H 0.2261 0.1312 0.6393 0.027 Uiso 1 1 calc R U
C3 C 0.3241(15) 0.0758(4) 0.456(2) 0.024(3) Uani 1 1 d . .
H3 H 0.2269 0.0692 0.3505 0.029 Uiso 1 1 calc R U
C4 C 0.4671(15) 0.0498(3) 0.445(2) 0.022(3) Uani 1 1 d . .
H4 H 0.4698 0.0249 0.3273 0.026 Uiso 1 1 calc R U
C5 C 0.6113(15) 0.0592(3) 0.607(2) 0.018(2) Uani 1 1 d . U
C6 C 0.7609(15) 0.0330(3) 0.581(2) 0.023(3) Uani 1 1 d . .
H6 H 0.7623 0.0084 0.4607 0.027 Uiso 1 1 calc R U
C7 C 0.9035(14) 0.0428(3) 0.727(4) 0.029(4) Uani 1 1 d . .
H7 H 1.0055 0.0264 0.6991 0.035 Uiso 1 1 calc R U
C8 C 0.8986(15) 0.0764(4) 0.914(2) 0.023(3) Uani 1 1 d . .
H8 H 0.9975 0.0824 1.0178 0.027 Uiso 1 1 calc R U
C9 C 0.7533(15) 0.1018(3) 0.956(2) 0.019(2) Uani 1 1 d . .
C10 C 0.6073(12) 0.0958(3) 0.790(4) 0.016(2) Uani 1 1 d . U
C11 C 0.4523(14) 0.1699(3) 0.918(2) 0.016(2) Uani 1 1 d . U
C12 C 0.7531(15) 0.1309(3) 1.201(2) 0.021(3) Uani 1 1 d . .
H12 H 0.6470 0.1379 1.2824 0.025 Uiso 1 1 calc R U

loop_
_atom_site_aniso_label
_atom_site_aniso_U_11
_atom_site_aniso_U_22
_atom_site_aniso_U_33
_atom_site_aniso_U_23
_atom_site_aniso_U_13
_atom_site_aniso_U_12
Cs1 0.0174(3) 0.0167(3) 0.0185(3) 0.0006(5) -0.0013(8) 0.00080(19)
O1 0.021(5) 0.026(4) 0.035(5) -0.008(4) 0.002(4) 0.004(3)
O2 0.023(5) 0.017(4) 0.022(4) -0.005(3) -0.003(4) -0.003(3)
O3 0.031(4) 0.022(3) 0.024(6) 0.001(4) -0.021(6) -0.004(3)
O4 0.027(5) 0.016(4) 0.021(5) 0.002(3) 0.006(4) -0.001(3)
C1 0.006(4) 0.021(4) 0.017(7) -0.001(7) -0.007(7) 0.000(3)
C2 0.023(6) 0.023(6) 0.023(6) -0.005(5) 0.003(5) 0.005(4)
C3 0.024(7) 0.028(6) 0.020(6) -0.011(5) -0.004(5) 0.001(5)
C4 0.029(7) 0.015(5) 0.020(6) -0.003(4) 0.000(6) -0.002(4)
C5 0.024(6) 0.013(5) 0.017(6) 0.005(4) 0.007(5) -0.001(4)
C6 0.029(7) 0.014(5) 0.025(7) 0.005(4) 0.006(6) 0.001(4)
C7 0.019(6) 0.023(5) 0.045(13) 0.001(6) -0.003(7) 0.005(4)
C8 0.018(6) 0.031(6) 0.018(6) 0.001(5) -0.002(5) -0.004(5)
C9 0.020(6) 0.016(5) 0.020(6) 0.004(4) -0.002(5) 0.003(4)
C10 0.019(4) 0.011(4) 0.018(6) -0.007(6) 0.003(8) -0.001(3)
C11 0.022(6) 0.018(5) 0.008(5) 0.004(4) 0.005(5) 0.001(4)
C12 0.026(6) 0.014(5) 0.023(8) 0.012(4) -0.003(5) 0.004(4)

loop_
_atom_type_symbol
_atom_type_description
_atom_type_scat_dispersion_real
_atom_type_scat_dispersion_imag
_atom_type_scat_source
C C 0.0033 0.0016 'International Tables Vol C Tables 4.2.6.8 and 6.1.1.4'
H H 0.0000 0.0000 'International Tables Vol C Tables 4.2.6.8 and 6.1.1.4'
O O 0.0106 0.0060 'International Tables Vol C Tables 4.2.6.8 and 6.1.1.4'
Cs Cs -0.3680 2.1192 'International Tables Vol C Tables 4.2.6.8 and 6.1.1.4'

loop_
_geom_angle_atom_site_label_1
_geom_angle_atom_site_label_2
_geom_angle_atom_site_label_3
_geom_angle
_geom_angle_site_symmetry_1
_geom_angle_site_symmetry_3
O2 Cs1 O4 150.9(2) 4_455 .
O2 Cs1 O1 133.3(2) 4_455 4
O4 Cs1 O1 74.8(2) . 4
O2 Cs1 O4 72.7(2) 4_455 4_455
O4 Cs1 O4 78.70(16) . 4_455
O1 Cs1 O4 153.3(2) 4 4_455
O2 Cs1 O3 85.1(2) 4_455 4_454
O4 Cs1 O3 79.2(2) . 4_454
O1 Cs1 O3 104.1(2) 4 4_454
O4 Cs1 O3 67.5(2) 4_455 4_454
O2 Cs1 O2 115.5(2) 4_455 .
O4 Cs1 O2 70.87(19) . .
O1 Cs1 O2 80.6(2) 4 .
O4 Cs1 O2 93.69(18) 4_455 .
O3 Cs1 O2 147.4(2) 4_454 .
O2 Cs1 O3 58.58(19) 4_455 4_455
O4 Cs1 O3 148.44(18) . 4_455
O1 Cs1 O3 74.7(2) 4 4_455
O4 Cs1 O3 130.84(18) 4_455 4_455
O3 Cs1 O3 100.58(18) 4_454 4_455
O2 Cs1 O3 111.6(2) . 4_455
O2 Cs1 O1 78.46(19) 4_455 .
O4 Cs1 O1 96.66(18) . .
O1 Cs1 O1 115.9(2) 4 .
O4 Cs1 O1 69.96(19) 4_455 .
O3 Cs1 O1 137.2(2) 4_454 .
O2 Cs1 O1 39.23(19) . .
O3 Cs1 O1 103.8(2) 4_455 .
O2 Cs1 C11 98.8(2) 4_455 .
O4 Cs1 C11 79.1(2) . .
O1 Cs1 C11 101.0(2) 4 .
O4 Cs1 C11 76.6(2) 4_455 .
O3 Cs1 C11 140.9(2) 4_454 .
O2 Cs1 C11 20.7(2) . .
O3 Cs1 C11 114.7(2) 4_455 .
O1 Cs1 C11 20.4(2) . .
O2 Cs1 C12 43.0(2) 4_455 4_455
O4 Cs1 C12 156.7(2) . 4_455
O1 Cs1 C12 91.3(2) 4 4_455
O4 Cs1 C12 112.7(2) 4_455 4_455
O3 Cs1 C12 86.5(3) 4_454 4_455
O2 Cs1 C12 126.0(2) . 4_455
O3 Cs1 C12 19.6(2) 4_455 4_455
O1 Cs1 C12 106.3(2) . 4_455
C11 Cs1 C12 122.6(2) . 4_455
O2 Cs1 O4 109.3(2) 4_455 1_556
O4 Cs1 O4 95.9(2) . 1_556
O1 Cs1 O4 47.50(18) 4 1_556
O4 Cs1 O4 140.24(6) 4_455 1_556
O3 Cs1 O4 150.87(18) 4_454 1_556
O2 Cs1 O4 48.47(17) . 1_556
O3 Cs1 O4 68.80(19) 4_455 1_556
O1 Cs1 O4 71.66(18) . 1_556
C11 Cs1 O4 63.7(2) . 1_556
C12 Cs1 O4 87.7(2) 4_455 1_556
O2 Cs1 O4 48.92(18) 4_455 4_456
O4 Cs1 O4 140.53(6) . 4_456
O1 Cs1 O4 108.0(2) 4 4_456
O4 Cs1 O4 94.3(2) 4_455 4_456
O3 Cs1 O4 134.1(2) 4_454 4_456
O2 Cs1 O4 70.90(18) . 4_456
O3 Cs1 O4 59.0(2) 4_455 4_456
O1 Cs1 O4 45.64(17) . 4_456
C11 Cs1 O4 61.6(2) . 4_456
C12 Cs1 O4 61.3(2) 4_455 4_456
O4 Cs1 O4 64.99(12) 1_556 4_456
C11 O1 Cs1 147.0(7) . 4_455
C11 O1 Cs1 88.6(6) . .
Cs1 O1 Cs1 88.2(2) 4_455 .
C11 O2 Cs1 150.8(7) . 4
C11 O2 Cs1 95.6(6) . .
Cs1 O2 Cs1 91.8(2) 4 .
C12 O3 Cs1 133.7(8) . 4_556
C12 O3 Cs1 92.4(8) . 4
Cs1 O3 Cs1 100.58(18) 4_556 4
Cs1 O4 Cs1 93.5(2) . 4
Cs1 O4 Cs1 95.9(2) . 1_554
Cs1 O4 Cs1 170.4(3) 4 1_554
Cs1 O4 Cs1 171.9(3) . 4_554
Cs1 O4 Cs1 94.3(2) 4 4_554
Cs1 O4 Cs1 76.21(15) 1_554 4_554
C2 C1 C10 117.6(15) . .
C2 C1 C11 116.9(9) . .
C10 C1 C11 125.0(13) . .
C1 C2 C3 124.5(11) . .
C4 C3 C2 117.8(11) . .
C3 C4 C5 121.3(10) . .
C6 C5 C4 120.0(10) . .
C6 C5 C10 119.9(11) . .
C4 C5 C10 120.0(10) . .
C7 C6 C5 120.8(11) . .
C6 C7 C8 119.8(10) . .
C7 C8 C9 121.8(11) . .
C8 C9 C10 120.2(11) . .
C8 C9 C12 116.2(10) . .
C10 C9 C12 123.2(10) . .
C8 C9 Cs1 95.7(7) . 4
C10 C9 Cs1 107.6(7) . 4
C12 C9 Cs1 72.0(5) . 4
C5 C10 C9 117.0(9) . .
C5 C10 C1 118.5(14) . .
C9 C10 C1 124.5(14) . .
O1 C11 O2 124.5(10) . .
O1 C11 C1 118.6(10) . .
O2 C11 C1 116.8(9) . .
O1 C11 Cs1 71.0(6) . .
O2 C11 Cs1 63.8(5) . .
C1 C11 Cs1 142.4(12) . .
O3 C12 C9 123.1(11) . .
O3 C12 Cs1 68.0(7) . 4
C9 C12 Cs1 84.7(6) . 4

loop_
_geom_bond_atom_site_label_1
_geom_bond_atom_site_label_2
_geom_bond_distance
_geom_bond_site_symmetry_2
Cs1 O2 3.052(8) 4_455
Cs1 O4 3.074(8) .
Cs1 O1 3.083(8) 4
Cs1 O4 3.121(8) 4_455
Cs1 O3 3.135(11) 4_454
Cs1 O2 3.231(8) .
Cs1 O3 3.359(12) 4_455
Cs1 O1 3.391(8) .
Cs1 C11 3.584(10) .
Cs1 C12 3.619(10) 4_455
Cs1 O4 3.636(8) 1_556
Cs1 O4 3.675(8) 4_456
O1 C11 1.248(12) .
O1 Cs1 3.083(8) 4_455
O2 C11 1.270(13) .
O2 Cs1 3.052(8) 4
O3 C12 1.216(13) .
O3 Cs1 3.135(11) 4_556
O3 Cs1 3.359(12) 4
O4 Cs1 3.121(8) 4
O4 Cs1 3.636(8) 1_554
O4 Cs1 3.675(8) 4_554
C1 C2 1.36(2) .
C1 C10 1.449(11) .
C1 C11 1.490(18) .
C2 C3 1.417(13) .
C3 C4 1.368(15) .
C4 C5 1.418(16) .
C5 C6 1.417(15) .
C5 C10 1.426(17) .
C6 C7 1.368(16) .
C7 C8 1.374(18) .
C8 C9 1.386(15) .
C9 C10 1.427(18) .
C9 C12 1.501(15) .
C9 Cs1 3.789(10) 4
C12 Cs1 3.619(10) 4

loop_
_geom_hbond_atom_site_label_D
_geom_hbond_atom_site_label_H
_geom_hbond_atom_site_label_A
_geom_hbond_distance_DH
_geom_hbond_distance_HA
_geom_hbond_distance_DA
_geom_hbond_angle_DHA
_geom_hbond_site_symmetry_A
O4 H41 O1 0.850(7) 1.92(2) 2.753(10) 168(9) 4_554
O4 H42 O2 0.850(7) 1.997(16) 2.843(10) 173(8) 1_554
